data_1536768
loop_
_publ_author_name
'Klevtsova, R.F.'
'Bazarova, Zh.G.'
'Klevtsov, P.V.'
'Alekseev, V.I.'
'Arkhincheeva, S.I.'
'Glinskaya, L.A.'
'Bazarov, B.G.'

_publ_section_title
;
 Crystal structure study of K (Mg0.5 Zr0.5) (Mo O4)2 ternary molybdate
;
_journal_name_full 'Zhurnal Strukturnoi Khimii (Issue-No. from 1981)'
_journal_page_first 891
_journal_page_last 894
_journal_volume 36
_journal_year 1995
_chemical_formula_sum 'K Mg0.5 Mo2 O8 Zr0.5'
_chemical_name_systematic 'K (Mg0.5 Zr0.5) (Mo O4)2'
_space_group_IT_number 164
_symmetry_space_group_name_Hall '-P 3 2"'
_symmetry_space_group_name_H-M 'P -3 m 1'
_cell_angle_alpha 90
_cell_angle_beta 90
_cell_angle_gamma 120
_cell_formula_units_Z 1
_cell_length_a 5.763
_cell_length_b 5.763
_cell_length_c 7.187
_cell_volume 206.717
_citation_journal_id_ASTM ZSTKAI
_cod_data_source_file Klevtsova_ZSTKAI_1995_1509.cif
_cod_data_source_block K1Mg0.5Mo2O8Zr0.5
_cod_original_cell_volume 206.7167
_cod_original_formula_sum 'K1 Mg0.5 Mo2 O8 Zr0.5'
_cod_database_code 1536768

loop_
_symmetry_equiv_pos_as_xyz
x,y,z
-y,x-y,z
-x+y,-x,z
y,x,-z
-x,-x+y,-z
x-y,-y,-z
-x,-y,-z
y,-x+y,-z
x-y,x,-z
-y,-x,z
x,x-y,z
-x+y,y,z

loop_
_atom_site_label
_atom_site_type_symbol
_atom_site_fract_x
_atom_site_fract_y
_atom_site_fract_z
_atom_site_occupancy
_atom_site_U_iso_or_equiv
O1 O-2 0.3333 0.6667 0.4894 1 0.0
Zr1 Zr+4 0 0 0 0.5 0.0
O2 O-2 0.1647 0.8353 0.1737 1 0.0
Mg1 Mg+2 0 0 0 0.5 0.0
Mo1 Mo+6 0.3333 0.6667 0.25116 1 0.0
K1 K+1 0 0 0.5 1 0.0
